data_4513984
loop_
_publ_author_name
'Bertuzzi, Giulio'
'Sinisi, Alessandro'
'Caruana, Lorenzo'
'Mazzanti, Andrea'
'Fochi, Mariafrancesca'
'Bernardi, Luca'

_publ_contact_author
;
Prof. Dr. Andrea Mazzanti
University of Bologna
Department of Industrial Chemistry "Toso Montanari"
Viale Risorgimento 4
40136 Bologna
Italy
;
_publ_section_title
;
 Catalytic Enantioselective Addition of Indoles to
 ActivatedN-Benzylpyridinium Salts: Nucleophilic Dearomatization of
 Pyridines with Unusual C-4 Regioselectivity
;
_journal_issue 10
_journal_name_full 'ACS Catalysis'
_journal_page_first 6473
_journal_paper_doi 10.1021/acscatal.6b01962
_journal_volume 6
_journal_year 2016
_chemical_absolute_configuration ad
_chemical_formula_sum 'C24 H24 Cl N3 O2'
_chemical_formula_weight 421.91
_space_group_crystal_system orthorhombic
_space_group_IT_number 19
_space_group_name_Hall 'P 2ac 2ab'
_space_group_name_H-M_alt 'P 21 21 21'
_symmetry_space_group_name_Hall 'P 2ac 2ab'
_symmetry_space_group_name_H-M 'P 21 21 21'
_atom_sites_solution_hydrogens mixed
_audit_creation_date 01/16/2016
_audit_creation_method SHELXL-2014/7
_audit_update_record 07/14/2016
_cell_angle_alpha 90
_cell_angle_beta 90
_cell_angle_gamma 90
_cell_formula_units_Z 4
_cell_length_a 10.4050(4)
_cell_length_b 14.2652(6)
_cell_length_c 14.6935(6)
_cell_measurement_reflns_used 284
_cell_measurement_temperature 296(2)
_cell_measurement_theta_max 25.00
_cell_measurement_theta_min 1.98
_cell_volume 2180.95(15)
_computing_structure_refinement 'SHELXL-2014/7 (Sheldrick, 2014)'
_diffrn_ambient_temperature 296(2)
_diffrn_measured_fraction_theta_full 0.959
_diffrn_measured_fraction_theta_max 0.963
_diffrn_measurement_device_type 'CCD area detector'
_diffrn_measurement_method 'Phi and omega scans'
_diffrn_radiation_type MoK\a
_diffrn_radiation_wavelength 0.71073
_diffrn_reflns_av_R_equivalents 0.0223
_diffrn_reflns_av_unetI/netI 0.0189
_diffrn_reflns_Laue_measured_fraction_full 0.959
_diffrn_reflns_Laue_measured_fraction_max 0.963
_diffrn_reflns_limit_h_max 12
_diffrn_reflns_limit_h_min -12
_diffrn_reflns_limit_k_max 17
_diffrn_reflns_limit_k_min -17
_diffrn_reflns_limit_l_max 18
_diffrn_reflns_limit_l_min -18
_diffrn_reflns_number 20389
_diffrn_reflns_point_group_measured_fraction_full 0.961
_diffrn_reflns_point_group_measured_fraction_max 0.965
_diffrn_reflns_theta_full 25.000
_diffrn_reflns_theta_max 25.999
_diffrn_reflns_theta_min 1.990
_exptl_absorpt_coefficient_mu 0.200
_exptl_absorpt_process_details empirical
_exptl_crystal_colour yellow
_exptl_crystal_density_diffrn 1.285
_exptl_crystal_description plates
_exptl_crystal_F_000 888
_exptl_crystal_size_max 0.400
_exptl_crystal_size_mid 0.300
_exptl_crystal_size_min 0.015
_refine_diff_density_max 0.415
_refine_diff_density_min -0.394
_refine_diff_density_rms 0.050
_refine_ls_abs_structure_details
;
 Flack x determined using 1243 quotients [(I+)-(I-)]/[(I+)+(I-)]
 (Parsons, Flack and Wagner, Acta Cryst. B69 (2013) 249-259).
;
_refine_ls_abs_structure_Flack 0.034(18)
_refine_ls_extinction_method none
_refine_ls_goodness_of_fit_ref 0.964
_refine_ls_hydrogen_treatment mixed
_refine_ls_matrix_type full
_refine_ls_number_parameters 309
_refine_ls_number_reflns 4133
_refine_ls_number_restraints 3
_refine_ls_restrained_S_all 0.983
_refine_ls_R_factor_all 0.0639
_refine_ls_R_factor_gt 0.0466
_refine_ls_shift/su_max 0.026
_refine_ls_shift/su_mean 0.002
_refine_ls_structure_factor_coef Fsqd
_refine_ls_weighting_details 'w=1/[\s^2^(Fo^2^)+(0.1053P)^2^+0.7766P] where P=(Fo^2^+2Fc^2^)/3'
_refine_ls_weighting_scheme calc
_refine_ls_wR_factor_gt 0.1365
_refine_ls_wR_factor_ref 0.1719
_reflns_Friedel_coverage 0.762
_reflns_Friedel_fraction_full 0.964
_reflns_Friedel_fraction_max 0.968
_reflns_number_gt 3259
_reflns_number_total 4133
_reflns_threshold_expression 'I > 2\s(I)'
_cod_data_source_file cs6b01962_si_002.cif
_cod_data_source_block 5-cloro_a
_cod_database_code 4513984
_shelx_shelxl_version_number 2014/7
_shelx_space_group_comment
;
The symmetry employed for this shelxl refinement is uniquely defined
by the following loop, which should always be used as a source of
symmetry information in preference to the above space-group names.
They are only intended as comments.
;
_shelx_estimated_absorpt_t_min 0.924
_shelx_estimated_absorpt_t_max 0.997
_exptl_absorpt_special_details 'Bruker SADABS'

loop_
_space_group_symop_operation_xyz
'x, y, z'
'-x+1/2, -y, z+1/2'
'-x, y+1/2, -z+1/2'
'x+1/2, -y+1/2, -z'

loop_
_atom_site_label
_atom_site_type_symbol
_atom_site_fract_x
_atom_site_fract_y
_atom_site_fract_z
_atom_site_U_iso_or_equiv
_atom_site_adp_type
_atom_site_occupancy
_atom_site_site_symmetry_order
_atom_site_calc_flag
_atom_site_refinement_flags_posn
_atom_site_refinement_flags_adp
_atom_site_refinement_flags_occupancy
_atom_site_disorder_assembly
_atom_site_disorder_group
Cl1 Cl 0.19742(17) 0.44088(9) 0.69334(10) 0.0900(5) Uani 1 1 d . . . . .
O2 O 0.3190(4) 0.1067(2) 0.3316(2) 0.0795(10) Uani 1 1 d . . . . .
N2 N 0.5230(4) 0.3147(2) 0.4430(2) 0.0593(8) Uani 1 1 d . . . . .
O1 O 0.3806(4) 0.0085(2) 0.4351(2) 0.0800(10) Uani 1 1 d . . . . .
N3 N 0.3802(4) 0.0884(2) 0.4022(2) 0.0600(9) Uani 1 1 d . . . . .
C3 C 0.3447(4) 0.1850(3) 0.6620(2) 0.0525(9) Uani 1 1 d . . . . .
N1 N 0.3213(5) 0.0460(3) 0.7308(3) 0.0722(11) Uani 1 1 d . . . . .
C8 C 0.2830(4) 0.1375(3) 0.7340(2) 0.0587(10) Uani 1 1 d . . . . .
C4 C 0.3193(4) 0.2804(3) 0.6501(2) 0.0561(9) Uani 1 1 d . . . . .
H4 H 0.3587 0.3144 0.6038 0.067 Uiso 1 1 calc R U . . .
C2 C 0.4232(4) 0.1179(3) 0.6153(3) 0.0592(10) Uani 1 1 d . . . . .
C9 C 0.5128(4) 0.1337(3) 0.5364(3) 0.0573(9) Uani 1 1 d . . . . .
H9 H 0.5628 0.0764 0.5266 0.069 Uiso 1 1 calc R U . . .
C15 C 0.4641(4) 0.4834(3) 0.4553(3) 0.0600(10) Uani 1 1 d . . . . .
C12 C 0.6034(5) 0.2950(3) 0.5161(3) 0.0680(12) Uani 1 1 d . . . . .
H12 H 0.6587 0.3417 0.5367 0.082 Uiso 1 1 calc R U . . .
C10 C 0.4478(4) 0.1593(3) 0.4486(3) 0.0504(8) Uani 1 1 d . . . . .
C11 C 0.4528(4) 0.2447(3) 0.4085(3) 0.0539(9) Uani 1 1 d . . . . .
H11 H 0.4060 0.2550 0.3555 0.065 Uiso 1 1 calc R U . . .
C18 C 0.3492(5) 0.6292(3) 0.5555(3) 0.0583(10) Uani 1 1 d . . . . .
C7 C 0.1980(5) 0.1811(4) 0.7931(3) 0.0711(13) Uani 1 1 d . . . . .
H7 H 0.1587 0.1479 0.8400 0.085 Uiso 1 1 calc R U . . .
C5 C 0.2346(5) 0.3226(3) 0.7088(3) 0.0658(11) Uani 1 1 d . . . . .
C20 C 0.3377(5) 0.5063(3) 0.4430(3) 0.0649(11) Uani 1 1 d . . . . .
H20 H 0.2888 0.4730 0.4010 0.078 Uiso 1 1 calc R U . . .
C21 C 0.2883(6) 0.7105(4) 0.6077(3) 0.0746(14) Uani 1 1 d . . . . .
C13 C 0.6048(4) 0.2127(4) 0.5578(3) 0.0672(12) Uani 1 1 d . . . . .
H13 H 0.6660 0.2029 0.6029 0.081 Uiso 1 1 calc R U . . .
C17 C 0.4759(5) 0.6049(4) 0.5686(4) 0.0806(15) Uani 1 1 d . . . . .
H17 H 0.5240 0.6372 0.6118 0.097 Uiso 1 1 calc R U . . .
C1 C 0.4048(5) 0.0345(3) 0.6596(3) 0.0709(12) Uani 1 1 d . . . . .
H1 H 0.4434 -0.0219 0.6436 0.085 Uiso 1 1 calc R U . . .
C14 C 0.5274(6) 0.4079(3) 0.3995(4) 0.0753(14) Uani 1 1 d . . . . .
H14A H 0.4852 0.4043 0.3407 0.090 Uiso 1 1 calc R U . . .
H14B H 0.6164 0.4250 0.3891 0.090 Uiso 1 1 calc R U . . .
C6 C 0.1736(5) 0.2750(4) 0.7801(3) 0.0716(12) Uani 1 1 d . . . . .
H6 H 0.1171 0.3065 0.8184 0.086 Uiso 1 1 calc R U . . .
C16 C 0.5339(5) 0.5336(4) 0.5190(4) 0.0853(16) Uani 1 1 d . . . . .
H16 H 0.6201 0.5195 0.5287 0.102 Uiso 1 1 calc R U . . .
C19 C 0.2814(5) 0.5781(3) 0.4919(3) 0.0682(11) Uani 1 1 d . . . . .
H19 H 0.1954 0.5924 0.4815 0.082 Uiso 1 1 calc R U . . .
C22 C 0.305(3) 0.7964(10) 0.5552(15) 0.170(16) Uani 0.53(3) 1 d D . P A 1
H22A H 0.2698 0.7880 0.4953 0.255 Uiso 0.53(3) 1 calc R U P A 1
H22B H 0.3950 0.8107 0.5505 0.255 Uiso 0.53(3) 1 calc R U P A 1
H22C H 0.2615 0.8471 0.5851 0.255 Uiso 0.53(3) 1 calc R U P A 1
C23 C 0.395(2) 0.7538(15) 0.6819(12) 0.105(8) Uani 0.53(3) 1 d D . P A 1
H23A H 0.3611 0.8092 0.7098 0.158 Uiso 0.53(3) 1 calc R U P A 1
H23B H 0.4735 0.7690 0.6505 0.158 Uiso 0.53(3) 1 calc R U P A 1
H23C H 0.4129 0.7078 0.7280 0.158 Uiso 0.53(3) 1 calc R U P A 1
C24 C 0.178(3) 0.6906(15) 0.655(2) 0.181(19) Uani 0.53(3) 1 d D . P A 1
H24A H 0.1566 0.7428 0.6930 0.271 Uiso 0.53(3) 1 calc R U P A 1
H24B H 0.1915 0.6359 0.6915 0.271 Uiso 0.53(3) 1 calc R U P A 1
H24C H 0.1095 0.6793 0.6125 0.271 Uiso 0.53(3) 1 calc R U P A 1
C22B C 0.284(4) 0.7962(18) 0.5518(12) 0.21(3) Uani 0.47(3) 1 d D . P A 2
H22D H 0.2918 0.8502 0.5904 0.319 Uiso 0.47(3) 1 calc R U P A 2
H22E H 0.2036 0.7988 0.5197 0.319 Uiso 0.47(3) 1 calc R U P A 2
H22F H 0.3535 0.7954 0.5089 0.319 Uiso 0.47(3) 1 calc R U P A 2
C23B C 0.313(3) 0.700(2) 0.7024(8) 0.118(10) Uani 0.47(3) 1 d D . P A 2
H23D H 0.4006 0.6810 0.7113 0.177 Uiso 0.47(3) 1 calc R U P A 2
H23E H 0.2566 0.6533 0.7272 0.177 Uiso 0.47(3) 1 calc R U P A 2
H23F H 0.2985 0.7587 0.7327 0.177 Uiso 0.47(3) 1 calc R U P A 2
C24B C 0.1316(19) 0.695(2) 0.598(3) 0.22(2) Uani 0.47(3) 1 d D . P A 2
H24D H 0.1122 0.6293 0.6013 0.332 Uiso 0.47(3) 1 calc R U P A 2
H24E H 0.1030 0.7194 0.5406 0.332 Uiso 0.47(3) 1 calc R U P A 2
H24F H 0.0884 0.7273 0.6465 0.332 Uiso 0.47(3) 1 calc R U P A 2
H1N H 0.290(6) 0.002(5) 0.764(4) 0.092(18) Uiso 1 1 d . . . . .

loop_
_atom_site_aniso_label
_atom_site_aniso_U_11
_atom_site_aniso_U_22
_atom_site_aniso_U_33
_atom_site_aniso_U_23
_atom_site_aniso_U_13
_atom_site_aniso_U_12
Cl1 0.1286(12) 0.0636(7) 0.0779(8) -0.0036(6) 0.0213(8) 0.0009(7)
O2 0.103(3) 0.071(2) 0.0645(19) -0.0165(15) -0.0228(19) -0.0082(18)
N2 0.071(2) 0.0471(18) 0.0600(19) -0.0104(15) 0.0150(17) -0.0073(15)
O1 0.112(3) 0.0502(18) 0.078(2) -0.0082(16) -0.005(2) -0.0201(17)
N3 0.072(2) 0.050(2) 0.0571(19) -0.0114(15) -0.0014(17) -0.0054(16)
C3 0.064(2) 0.055(2) 0.0392(15) 0.0024(16) -0.0086(15) -0.0153(17)
N1 0.102(3) 0.062(2) 0.0527(19) 0.0172(17) -0.010(2) -0.020(2)
C8 0.077(3) 0.061(2) 0.0379(17) 0.0050(16) -0.0105(17) -0.021(2)
C4 0.074(2) 0.053(2) 0.0415(18) 0.0034(15) 0.0006(17) -0.0164(19)
C2 0.073(3) 0.056(2) 0.049(2) 0.0050(17) -0.0083(18) -0.0125(19)
C9 0.059(2) 0.052(2) 0.060(2) -0.0043(18) -0.0023(18) -0.0015(18)
C15 0.074(3) 0.047(2) 0.059(2) -0.0042(18) 0.023(2) -0.0093(18)
C12 0.067(3) 0.071(3) 0.066(2) -0.016(2) 0.007(2) -0.023(2)
C10 0.0562(19) 0.046(2) 0.0491(18) -0.0110(15) 0.0020(16) -0.0037(15)
C11 0.064(2) 0.050(2) 0.0472(18) -0.0088(15) 0.0079(17) 0.0018(17)
C18 0.080(3) 0.050(2) 0.0450(18) 0.0039(16) 0.0102(18) 0.0062(19)
C7 0.091(3) 0.081(3) 0.0409(19) 0.003(2) 0.001(2) -0.032(3)
C5 0.084(3) 0.065(3) 0.049(2) -0.0051(19) 0.003(2) -0.015(2)
C20 0.083(3) 0.056(2) 0.056(2) -0.0036(18) -0.002(2) -0.005(2)
C21 0.102(4) 0.066(3) 0.056(2) 0.001(2) 0.019(2) 0.025(3)
C13 0.059(2) 0.083(3) 0.060(2) -0.005(2) -0.0039(19) -0.013(2)
C17 0.084(3) 0.067(3) 0.091(4) -0.031(3) -0.015(3) 0.009(2)
C1 0.093(3) 0.057(3) 0.063(2) 0.009(2) -0.014(2) -0.008(2)
C14 0.099(3) 0.052(2) 0.075(3) -0.006(2) 0.037(3) -0.007(2)
C6 0.091(3) 0.078(3) 0.046(2) -0.006(2) 0.013(2) -0.022(3)
C16 0.061(3) 0.072(3) 0.123(5) -0.031(3) -0.004(3) 0.004(2)
C19 0.072(3) 0.067(3) 0.066(3) 0.002(2) 0.000(2) 0.008(2)
C22 0.27(3) 0.032(7) 0.21(3) -0.004(9) 0.17(3) 0.009(10)
C23 0.138(14) 0.103(12) 0.075(8) -0.044(8) -0.019(9) 0.034(11)
C24 0.16(2) 0.128(14) 0.25(3) -0.123(19) 0.16(3) -0.073(16)
C22B 0.46(7) 0.12(2) 0.062(9) 0.008(10) -0.02(2) 0.15(3)
C23B 0.16(2) 0.135(18) 0.056(6) -0.021(8) 0.018(9) 0.044(18)
C24B 0.079(11) 0.20(3) 0.39(5) -0.20(3) -0.007(19) 0.038(14)

loop_
_atom_type_symbol
_atom_type_description
_atom_type_scat_dispersion_real
_atom_type_scat_dispersion_imag
_atom_type_scat_source
C C 0.0033 0.0016 'International Tables Vol C Tables 4.2.6.8 and 6.1.1.4'
H H 0.0000 0.0000 'International Tables Vol C Tables 4.2.6.8 and 6.1.1.4'
N N 0.0061 0.0033 'International Tables Vol C Tables 4.2.6.8 and 6.1.1.4'
O O 0.0106 0.0060 'International Tables Vol C Tables 4.2.6.8 and 6.1.1.4'
Cl Cl 0.1484 0.1585 'International Tables Vol C Tables 4.2.6.8 and 6.1.1.4'

loop_
_geom_angle_atom_site_label_1
_geom_angle_atom_site_label_2
_geom_angle_atom_site_label_3
_geom_angle
C11 N2 C12 118.1(4)
C11 N2 C14 121.7(4)
C12 N2 C14 119.9(4)
O1 N3 O2 121.4(4)
O1 N3 C10 118.1(4)
O2 N3 C10 120.5(4)
C4 C3 C8 118.3(4)
C4 C3 C2 134.4(4)
C8 C3 C2 107.3(4)
C8 N1 C1 109.0(4)
C8 N1 H1N 125(4)
C1 N1 H1N 126(4)
N1 C8 C7 129.5(4)
N1 C8 C3 107.5(4)
C7 C8 C3 123.0(4)
C5 C4 C3 118.1(4)
C5 C4 H4 121.0
C3 C4 H4 121.0
C1 C2 C3 105.8(4)
C1 C2 C9 125.8(5)
C3 C2 C9 128.4(4)
C10 C9 C2 114.9(3)
C10 C9 C13 106.4(4)
C2 C9 C13 110.1(4)
C10 C9 H9 108.4
C2 C9 H9 108.4
C13 C9 H9 108.4
C20 C15 C16 118.0(4)
C20 C15 C14 121.4(5)
C16 C15 C14 120.6(5)
C13 C12 N2 122.9(4)
C13 C12 H12 118.6
N2 C12 H12 118.6
C11 C10 N3 117.1(4)
C11 C10 C9 125.1(4)
N3 C10 C9 117.8(4)
N2 C11 C10 121.9(4)
N2 C11 H11 119.1
C10 C11 H11 119.1
C19 C18 C17 116.8(4)
C19 C18 C21 122.0(5)
C17 C18 C21 121.2(4)
C6 C7 C8 117.9(4)
C6 C7 H7 121.1
C8 C7 H7 121.1
C4 C5 C6 123.3(5)
C4 C5 Cl1 119.0(3)
C6 C5 Cl1 117.8(4)
C15 C20 C19 121.1(4)
C15 C20 H20 119.4
C19 C20 H20 119.4
C23B C21 C22B 129.6(17)
C24 C21 C22 122.8(17)
C24 C21 C18 116.3(8)
C23B C21 C18 109.7(8)
C22B C21 C18 111.3(11)
C22 C21 C18 108.8(8)
C23B C21 C24B 104.4(18)
C22B C21 C24B 91.8(19)
C18 C21 C24B 105.3(10)
C24 C21 C23 107.7(14)
C22 C21 C23 87.5(16)
C18 C21 C23 109.3(6)
C12 C13 C9 123.9(4)
C12 C13 H13 118.0
C9 C13 H13 118.0
C18 C17 C16 121.9(5)
C18 C17 H17 119.1
C16 C17 H17 119.1
N1 C1 C2 110.4(5)
N1 C1 H1 124.8
C2 C1 H1 124.8
N2 C14 C15 113.3(4)
N2 C14 H14A 108.9
C15 C14 H14A 108.9
N2 C14 H14B 108.9
C15 C14 H14B 108.9
H14A C14 H14B 107.7
C7 C6 C5 119.5(5)
C7 C6 H6 120.3
C5 C6 H6 120.3
C15 C16 C17 120.3(5)
C15 C16 H16 119.8
C17 C16 H16 119.8
C18 C19 C20 121.9(5)
C18 C19 H19 119.1
C20 C19 H19 119.1
C21 C22 H22A 109.5
C21 C22 H22B 109.5
H22A C22 H22B 109.5
C21 C22 H22C 109.5
H22A C22 H22C 109.5
H22B C22 H22C 109.5
C21 C23 H23A 109.5
C21 C23 H23B 109.4
H23A C23 H23B 109.5
C21 C23 H23C 109.5
H23A C23 H23C 109.5
H23B C23 H23C 109.5
C21 C24 H24A 109.5
C21 C24 H24B 109.5
H24A C24 H24B 109.5
C21 C24 H24C 109.5
H24A C24 H24C 109.5
H24B C24 H24C 109.5
C21 C22B H22D 109.5
C21 C22B H22E 109.5
H22D C22B H22E 109.5
C21 C22B H22F 109.5
H22D C22B H22F 109.5
H22E C22B H22F 109.5
C21 C23B H23D 109.4
C21 C23B H23E 109.5
H23D C23B H23E 109.5
C21 C23B H23F 109.5
H23D C23B H23F 109.5
H23E C23B H23F 109.5
C21 C24B H24D 109.5
C21 C24B H24E 109.5
H24D C24B H24E 109.5
C21 C24B H24F 109.5
H24D C24B H24F 109.5
H24E C24B H24F 109.5

loop_
_geom_bond_atom_site_label_1
_geom_bond_atom_site_label_2
_geom_bond_distance
Cl1 C5 1.746(5)
O2 N3 1.245(5)
N2 C11 1.337(5)
N2 C12 1.390(6)
N2 C14 1.476(6)
O1 N3 1.237(5)
N3 C10 1.408(5)
C3 C4 1.398(6)
C3 C8 1.411(5)
C3 C2 1.433(6)
N1 C8 1.366(6)
N1 C1 1.369(7)
N1 H1N 0.86(7)
C8 C7 1.386(7)
C4 C5 1.372(6)
C4 H4 0.9300
C2 C1 1.369(6)
C2 C9 1.505(6)
C9 C10 1.501(6)
C9 C13 1.512(6)
C9 H9 0.9800
C15 C20 1.367(7)
C15 C16 1.385(7)
C15 C14 1.505(6)
C12 C13 1.324(7)
C12 H12 0.9300
C10 C11 1.354(6)
C11 H11 0.9300
C18 C19 1.380(7)
C18 C17 1.377(7)
C18 C21 1.527(6)
C7 C6 1.377(7)
C7 H7 0.9300
C5 C6 1.401(6)
C20 C19 1.381(6)
C20 H20 0.9300
C21 C24 1.366(14)
C21 C23B 1.423(14)
C21 C22B 1.47(2)
C21 C22 1.459(15)
C21 C24B 1.65(2)
C21 C23 1.677(17)
C13 H13 0.9300
C17 C16 1.389(7)
C17 H17 0.9300
C1 H1 0.9300
C14 H14A 0.9700
C14 H14B 0.9700
C6 H6 0.9300
C16 H16 0.9300
C19 H19 0.9300
C22 H22A 0.9600
C22 H22B 0.9600
C22 H22C 0.9600
C23 H23A 0.9600
C23 H23B 0.9600
C23 H23C 0.9600
C24 H24A 0.9600
C24 H24B 0.9600
C24 H24C 0.9600
C22B H22D 0.9600
C22B H22E 0.9600
C22B H22F 0.9600
C23B H23D 0.9600
C23B H23E 0.9600
C23B H23F 0.9600
C24B H24D 0.9600
C24B H24E 0.9600
C24B H24F 0.9600

loop_
_geom_hbond_atom_site_label_D
_geom_hbond_atom_site_label_H
_geom_hbond_atom_site_label_A
_geom_hbond_distance_DH
_geom_hbond_distance_HA
_geom_hbond_distance_DA
_geom_hbond_angle_DHA
_geom_hbond_site_symmetry_A
N1 H1N O2 0.86(7) 2.16(7) 3.012(5) 169(6) 2
C12 H12 N3 0.93 2.67 3.535(6) 155.7 4_556
C12 H12 O2 0.93 2.66 3.464(6) 145.3 4_556
N1 H1N O2 0.86(7) 2.16(7) 3.012(5) 169(6) 2
C12 H12 N3 0.93 2.67 3.535(6) 155.7 4_556
C12 H12 O2 0.93 2.66 3.464(6) 145.3 4_556
C12 H12 O2 0.93 2.66 3.464(6) 145.3 4_556
C12 H12 N3 0.93 2.67 3.535(6) 155.7 4_556
N1 H1N O2 0.86(7) 2.16(7) 3.012(5) 169(6) 2

loop_
_geom_torsion_atom_site_label_1
_geom_torsion_atom_site_label_2
_geom_torsion_atom_site_label_3
_geom_torsion_atom_site_label_4
_geom_torsion
C1 N1 C8 C7 178.8(4)
C1 N1 C8 C3 0.1(5)
C4 C3 C8 N1 179.2(3)
C2 C3 C8 N1 -0.4(4)
C4 C3 C8 C7 0.3(6)
C2 C3 C8 C7 -179.3(4)
C8 C3 C4 C5 -0.6(5)
C2 C3 C4 C5 178.9(4)
C4 C3 C2 C1 -178.9(4)
C8 C3 C2 C1 0.6(5)
C4 C3 C2 C9 3.4(7)
C8 C3 C2 C9 -177.1(4)
C1 C2 C9 C10 114.9(5)
C3 C2 C9 C10 -67.8(6)
C1 C2 C9 C13 -124.9(5)
C3 C2 C9 C13 52.4(6)
C11 N2 C12 C13 -6.2(6)
C14 N2 C12 C13 -179.6(4)
O1 N3 C10 C11 176.0(4)
O2 N3 C10 C11 -5.9(6)
O1 N3 C10 C9 -1.8(6)
O2 N3 C10 C9 176.3(4)
C2 C9 C10 C11 109.9(5)
C13 C9 C10 C11 -12.3(5)
C2 C9 C10 N3 -72.5(5)
C13 C9 C10 N3 165.3(4)
C12 N2 C11 C10 7.2(6)
C14 N2 C11 C10 -179.6(4)
N3 C10 C11 N2 -174.5(4)
C9 C10 C11 N2 3.1(6)
N1 C8 C7 C6 -178.6(4)
C3 C8 C7 C6 0.0(6)
C3 C4 C5 C6 0.6(6)
C3 C4 C5 Cl1 -178.0(3)
C16 C15 C20 C19 0.7(7)
C14 C15 C20 C19 -177.4(4)
C19 C18 C21 C24 56(2)
C17 C18 C21 C24 -126(2)
C19 C18 C21 C23B 130.8(17)
C17 C18 C21 C23B -50.7(18)
C19 C18 C21 C22B -79.2(18)
C17 C18 C21 C22B 99.2(18)
C19 C18 C21 C22 -88.3(14)
C17 C18 C21 C22 90.2(14)
C19 C18 C21 C24B 19.0(17)
C17 C18 C21 C24B -162.6(17)
C19 C18 C21 C23 177.8(11)
C17 C18 C21 C23 -3.7(12)
N2 C12 C13 C9 -5.2(7)
C10 C9 C13 C12 13.1(6)
C2 C9 C13 C12 -111.9(5)
C19 C18 C17 C16 1.1(8)
C21 C18 C17 C16 -177.4(5)
C8 N1 C1 C2 0.4(5)
C3 C2 C1 N1 -0.6(5)
C9 C2 C1 N1 177.2(4)
C11 N2 C14 C15 112.1(5)
C12 N2 C14 C15 -74.8(6)
C20 C15 C14 N2 -92.7(6)
C16 C15 C14 N2 89.1(6)
C8 C7 C6 C5 0.0(7)
C4 C5 C6 C7 -0.3(7)
Cl1 C5 C6 C7 178.4(4)
C20 C15 C16 C17 0.1(8)
C14 C15 C16 C17 178.2(5)
C18 C17 C16 C15 -1.0(10)
C17 C18 C19 C20 -0.4(7)
C21 C18 C19 C20 178.2(4)
C15 C20 C19 C18 -0.6(7)
